data_7063130
loop_
_publ_author_name
'Bakija, Marija'
'Peri\'c, Berislav'
'Kirin, Sre\'cko I.'

_publ_section_title
;
 Oxazoline amino acid bioconjugates: one-pot synthesis and analysis of
 supramolecular interactions
;
_journal_issue 19
_journal_name_full 'New Journal of Chemistry'
_journal_page_first 8702
_journal_page_last 8719
_journal_paper_doi 10.1039/D4NJ00995A
_journal_volume 48
_journal_year 2024
_chemical_absolute_configuration syn
_chemical_formula_moiety 'C16 H20 N2 O6'
_chemical_formula_sum 'C16 H20 N2 O6'
_chemical_formula_weight 336.34
_space_group_crystal_system monoclinic
_space_group_IT_number 5
_space_group_name_Hall 'C 2y'
_space_group_name_H-M_alt 'C 1 2 1'
_atom_sites_solution_hydrogens mixed
_atom_sites_solution_primary direct
_atom_sites_solution_secondary difmap
_audit_creation_method SHELXL-2018/3
_audit_update_record
;
2024-03-27 deposited with the CCDC.	2024-04-04 downloaded from the CCDC.
;
_cell_angle_alpha 90
_cell_angle_beta 98.198(3)
_cell_angle_gamma 90
_cell_formula_units_Z 2
_cell_length_a 6.4358(2)
_cell_length_b 8.0804(3)
_cell_length_c 16.4380(6)
_cell_measurement_reflns_used 1057
_cell_measurement_temperature 293(2)
_cell_measurement_theta_max 70.0670
_cell_measurement_theta_min 8.1620
_cell_volume 846.10(5)
_computing_cell_refinement 'CrysAlisPro 1.171.39.46 (Rigaku OD, 2018)'
_computing_data_collection 'CrysAlisPro 1.171.39.46 (Rigaku OD, 2018)'
_computing_data_reduction 'CrysAlisPro 1.171.39.46 (Rigaku OD, 2018)'
_computing_molecular_graphics
;
ORTEP-3 (Farrugia, 1997), Mercury (C. F. Macrae et al., 2020)
;
_computing_publication_material
;
'SHELXL-2018/3 (Sheldrick, 2018), CrysAlisPro 1.171.41.115a (Rigaku OD, 2021)'
;
_computing_structure_refinement 'SHELXL-2018/3 (Sheldrick, 2018)'
_computing_structure_solution 'SHELXT 2018/2 (Sheldrick, 2018)'
_diffrn_ambient_temperature 293(2)
_diffrn_detector_area_resol_mean 10.4323
_diffrn_measured_fraction_theta_full 0.938
_diffrn_measured_fraction_theta_max 0.911
_diffrn_measurement_device_type 'Xcalibur, Ruby, Nova'
_diffrn_measurement_method '\w scans'
_diffrn_radiation_type CuK\a
_diffrn_radiation_wavelength 1.54184
_diffrn_reflns_av_R_equivalents 0.0195
_diffrn_reflns_av_unetI/netI 0.0280
_diffrn_reflns_Laue_measured_fraction_full 0.938
_diffrn_reflns_Laue_measured_fraction_max 0.911
_diffrn_reflns_limit_h_max 7
_diffrn_reflns_limit_h_min -4
_diffrn_reflns_limit_k_max 6
_diffrn_reflns_limit_k_min -9
_diffrn_reflns_limit_l_max 19
_diffrn_reflns_limit_l_min -19
_diffrn_reflns_number 1358
_diffrn_reflns_point_group_measured_fraction_full 0.635
_diffrn_reflns_point_group_measured_fraction_max 0.611
_diffrn_reflns_theta_full 67.684
_diffrn_reflns_theta_max 70.186
_diffrn_reflns_theta_min 8.172
_diffrn_source 'micro-focus sealed X-ray tube'
_exptl_absorpt_coefficient_mu 0.856
_exptl_absorpt_correction_T_max 1.00000
_exptl_absorpt_correction_T_min 0.67466
_exptl_absorpt_correction_type multi-scan
_exptl_absorpt_process_details
;
CrysAlisPro 1.171.39.46 (Rigaku Oxford Diffraction, 2018)
Empirical absorption correction using spherical harmonics,
 implemented in SCALE3 ABSPACK scaling algorithm.
;
_exptl_crystal_colour colourless
_exptl_crystal_density_diffrn 1.320
_exptl_crystal_description prism
_exptl_crystal_F_000 356
_exptl_crystal_size_max 0.1
_exptl_crystal_size_mid 0.07
_exptl_crystal_size_min 0.05
_refine_diff_density_max 0.279
_refine_diff_density_min -0.176
_refine_diff_density_rms 0.044
_refine_ls_abs_structure_details
;
 Flack x determined using 195 quotients [(I+)-(I-)]/[(I+)+(I-)]
 (Parsons, Flack and Wagner, Acta Cryst. B69 (2013) 249-259).
;
_refine_ls_abs_structure_Flack -0.1(3)
_refine_ls_extinction_method none
_refine_ls_goodness_of_fit_ref 1.165
_refine_ls_hydrogen_treatment mixed
_refine_ls_matrix_type full
_refine_ls_number_parameters 116
_refine_ls_number_reflns 994
_refine_ls_number_restraints 1
_refine_ls_restrained_S_all 1.165
_refine_ls_R_factor_all 0.0488
_refine_ls_R_factor_gt 0.0483
_refine_ls_shift/su_max 0.000
_refine_ls_shift/su_mean 0.000
_refine_ls_structure_factor_coef Fsqd
_refine_ls_weighting_details 'w=1/[\s^2^(Fo^2^)+(0.0979P)^2^+0.2690P] where P=(Fo^2^+2Fc^2^)/3'
_refine_ls_weighting_scheme calc
_refine_ls_wR_factor_gt 0.1476
_refine_ls_wR_factor_ref 0.1483
_reflns_Friedel_coverage 0.252
_reflns_Friedel_fraction_full 0.281
_reflns_Friedel_fraction_max 0.265
_reflns_number_gt 980
_reflns_number_total 994
_reflns_threshold_expression 'I > 2\s(I)'
_cod_data_source_file d4nj00995a6.cif
_cod_data_source_block 2m1
_cod_depositor_comments 'Adding full bibliography for 7063124--7063134.cif.'
_cod_original_sg_symbol_H-M 'C 2'
_cod_database_code 7063130
_shelx_shelxl_version_number 2018/3
_shelx_space_group_comment
;
The symmetry employed for this shelxl refinement is uniquely defined
by the following loop, which should always be used as a source of
symmetry information in preference to the above space-group names.
They are only intended as comments.
;

loop_
_space_group_symop_operation_xyz
'x, y, z'
'-x, y, -z'
'x+1/2, y+1/2, z'
'-x+1/2, y+1/2, -z'

loop_
_atom_site_label
_atom_site_type_symbol
_atom_site_fract_x
_atom_site_fract_y
_atom_site_fract_z
_atom_site_U_iso_or_equiv
_atom_site_adp_type
_atom_site_occupancy
_atom_site_site_symmetry_order
_atom_site_calc_flag
_atom_site_refinement_flags_posn
_atom_site_refinement_flags_adp
_atom_site_refinement_flags_occupancy
_atom_site_disorder_assembly
_atom_site_disorder_group
C1 C 0.4052(4) 0.4151(5) 0.43120(18) 0.0389(8) Uani 1 1 d . . . . .
C2 C 0.500000 0.3286(7) 0.500000 0.0412(10) Uani 1 2 d S T P . .
H2 H 0.500004 0.213467 0.499999 0.049 Uiso 1 2 calc R U P . .
C5 C 0.500000 0.6719(7) 0.500000 0.0455(11) Uani 1 2 d S T P . .
H5 H 0.500002 0.786950 0.500000 0.055 Uiso 1 2 calc R U P . .
C6 C 0.4026(5) 0.5867(5) 0.43205(19) 0.0434(8) Uani 1 1 d . . . . .
H6 H 0.335396 0.644521 0.386912 0.052 Uiso 1 1 calc R U . . .
CC C 0.3128(5) 0.3164(4) 0.3576(2) 0.0412(8) Uani 1 1 d . . . . .
OC O 0.3927(4) 0.1872(4) 0.33927(17) 0.0600(8) Uani 1 1 d . . . . .
NA N 0.1380(5) 0.3781(4) 0.31284(17) 0.0441(7) Uani 1 1 d . . . . .
HA H 0.081(6) 0.471(6) 0.325(2) 0.032(9) Uiso 1 1 d . . . . .
C1A C 0.0463(5) 0.2963(4) 0.23811(19) 0.0428(8) Uani 1 1 d . . . . .
H1A H 0.049079 0.176495 0.247613 0.051 Uiso 1 1 calc R U . . .
C2A C 0.1749(6) 0.3348(5) 0.1697(2) 0.0511(9) Uani 1 1 d . . . . .
C3A C -0.1798(6) 0.3500(6) 0.2134(2) 0.0587(11) Uani 1 1 d . . . . .
H3AB H -0.185028 0.467831 0.205820 0.088 Uiso 1 1 calc R U . . .
H3AC H -0.261024 0.319778 0.255717 0.088 Uiso 1 1 calc R U . . .
H3AA H -0.236299 0.296462 0.162906 0.088 Uiso 1 1 calc R U . . .
O1A O 0.2885(9) 0.4474(6) 0.1676(3) 0.1120(18) Uani 1 1 d . . . . .
O2A O 0.1505(6) 0.2193(5) 0.11241(17) 0.0733(10) Uani 1 1 d . . . . .
CMA C 0.2760(12) 0.2379(11) 0.0464(3) 0.098(2) Uani 1 1 d . . . . .
HMAA H 0.212657 0.176739 -0.000754 0.147 Uiso 1 1 calc R U . . .
HMAB H 0.414935 0.196341 0.063998 0.147 Uiso 1 1 calc R U . . .
HMAC H 0.283625 0.352793 0.032351 0.147 Uiso 1 1 calc R U . . .

loop_
_atom_site_aniso_label
_atom_site_aniso_U_11
_atom_site_aniso_U_22
_atom_site_aniso_U_33
_atom_site_aniso_U_23
_atom_site_aniso_U_13
_atom_site_aniso_U_12
C1 0.0325(14) 0.047(2) 0.0369(16) -0.0013(13) 0.0037(12) 0.0016(13)
C2 0.040(2) 0.043(3) 0.040(2) 0.000 0.0032(16) 0.000
C5 0.045(2) 0.038(2) 0.053(3) 0.000 0.0053(18) 0.000
C6 0.0408(15) 0.048(2) 0.0409(17) 0.0032(13) 0.0036(12) 0.0021(14)
CC 0.0421(14) 0.0398(18) 0.0409(16) -0.0035(14) 0.0034(13) 0.0060(15)
OC 0.0608(15) 0.0574(17) 0.0566(14) -0.0156(13) -0.0095(11) 0.0213(14)
NA 0.0454(14) 0.0439(17) 0.0406(14) -0.0093(13) -0.0025(11) 0.0094(13)
C1A 0.0465(17) 0.0422(18) 0.0377(16) -0.0029(13) -0.0007(13) 0.0011(14)
C2A 0.0528(18) 0.051(2) 0.0492(19) -0.0035(16) 0.0048(14) -0.0096(17)
C3A 0.0469(17) 0.071(3) 0.054(2) -0.007(2) -0.0072(14) 0.011(2)
O1A 0.145(4) 0.100(3) 0.104(3) -0.030(3) 0.059(3) -0.063(3)
O2A 0.098(2) 0.079(2) 0.0471(14) -0.0146(14) 0.0240(13) -0.0129(19)
CMA 0.116(4) 0.126(6) 0.061(3) -0.012(3) 0.040(3) 0.000(4)

loop_
_atom_type_symbol
_atom_type_description
_atom_type_scat_dispersion_real
_atom_type_scat_dispersion_imag
_atom_type_scat_source
C C 0.0181 0.0091 'International Tables Vol C Tables 4.2.6.8 and 6.1.1.4'
H H 0.0000 0.0000 'International Tables Vol C Tables 4.2.6.8 and 6.1.1.4'
N N 0.0311 0.0180 'International Tables Vol C Tables 4.2.6.8 and 6.1.1.4'
O O 0.0492 0.0322 'International Tables Vol C Tables 4.2.6.8 and 6.1.1.4'

loop_
_geom_angle_atom_site_label_1
_geom_angle_atom_site_label_2
_geom_angle_atom_site_label_3
_geom_angle
_geom_angle_site_symmetry_1
_geom_angle_site_symmetry_3
_geom_angle_publ_flag
C6 C1 C2 119.9(3) . . ?
C6 C1 CC 122.4(3) . . ?
C2 C1 CC 117.7(4) . . ?
C1 C2 C1 119.8(5) . 2_656 ?
C6 C5 C6 120.3(5) 2_656 . ?
C5 C6 C1 120.1(3) . . ?
OC CC NA 122.0(3) . . ?
OC CC C1 121.4(3) . . ?
NA CC C1 116.6(3) . . ?
CC NA C1A 120.2(3) . . ?
NA C1A C3A 110.9(3) . . ?
NA C1A C2A 109.6(3) . . ?
C3A C1A C2A 110.2(3) . . ?
O1A C2A O2A 122.7(4) . . ?
O1A C2A C1A 126.0(4) . . ?
O2A C2A C1A 111.2(3) . . ?
C2A O2A CMA 116.0(4) . . ?

loop_
_geom_bond_atom_site_label_1
_geom_bond_atom_site_label_2
_geom_bond_distance
_geom_bond_site_symmetry_2
_geom_bond_publ_flag
C1 C6 1.386(5) . ?
C1 C2 1.394(4) . ?
C1 CC 1.500(4) . ?
C5 C6 1.384(4) 2_656 ?
C5 C6 1.384(4) . ?
CC OC 1.221(4) . ?
CC NA 1.349(4) . ?
NA C1A 1.445(4) . ?
C1A C3A 1.517(5) . ?
C1A C2A 1.521(5) . ?
C2A O1A 1.171(6) . ?
C2A O2A 1.319(5) . ?
O2A CMA 1.450(6) . ?

loop_
_geom_hbond_atom_site_label_D
_geom_hbond_atom_site_label_H
_geom_hbond_atom_site_label_A
_geom_hbond_distance_DH
_geom_hbond_distance_HA
_geom_hbond_distance_DA
_geom_hbond_angle_DHA
_geom_hbond_site_symmetry_A
_geom_hbond_publ_flag
NA HA OC 0.87(4) 2.16(5) 3.019(4) 170(3) 3_455 yes
